data_4110816
loop_
_publ_author_name
'Do Young Kim'
'Gregory S. Girolami'

_publ_contact_author_address
;School of Chemical Sciences
University of Illinois at Urbana-Champaign
600 S. Mathews Ave, Urbana, Illinois, 61801
;
_publ_contact_author_email girolami@scs.uiuc.edu
_publ_contact_author_name 'Gregory S. Girolami'
_publ_section_title
;
 Synthesis and Characterization of the Octahydrotriborate Complexes
 Cp*V(B3H8)2 and Cp*Cr(B3H8)2 and the Unusual Cobaltaborane Cluster
 Cp*2Co2(B6H14)
;
_journal_name_full 'Journal of the American Chemical Society'
_journal_page_first 10969
_journal_page_last 10977
_journal_paper_doi 10.1021/ja063285+
_journal_volume 128
_journal_year 2006
_chemical_formula_moiety 'C10 H31 B6 V'
_chemical_formula_sum 'C10 H31 B6 V'
_chemical_formula_weight 267.15
_chemical_name_common Cp*V(B3H8)2
_chemical_name_systematic
; 
 Bis(octahydrotriborato)(pentamethycyclopentadienyl)vanadium(III)
;
_space_group_IT_number 12
_symmetry_cell_setting monoclinic
_symmetry_space_group_name_Hall '-C 2y'
_symmetry_space_group_name_H-M 'C 1 2/m 1'
_atom_sites_solution_hydrogens geom
_atom_sites_solution_primary direct
_atom_sites_solution_secondary difmap
_audit_creation_method SHELXL-97
_cell_angle_alpha 90.00
_cell_angle_beta 116.825(5)
_cell_angle_gamma 90.00
_cell_formula_units_Z 2
_cell_length_a 7.745(3)
_cell_length_b 16.065(6)
_cell_length_c 7.513(3)
_cell_measurement_temperature 193(2)
_cell_volume 834.2(6)
_computing_structure_refinement 'SHELXL-97 (Sheldrick, 1997)'
_computing_structure_solution 'SHELXS-97 (Sheldrick, 1990)'
_diffrn_ambient_temperature 193(2)
_diffrn_measured_fraction_theta_full 0.997
_diffrn_measured_fraction_theta_max 0.997
_diffrn_radiation_monochromator graphite
_diffrn_radiation_source 'fine-focus sealed tube'
_diffrn_radiation_type MoK\a
_diffrn_radiation_wavelength 0.71073
_diffrn_reflns_av_R_equivalents 0.0882
_diffrn_reflns_av_sigmaI/netI 0.0626
_diffrn_reflns_limit_h_max 9
_diffrn_reflns_limit_h_min -9
_diffrn_reflns_limit_k_max 19
_diffrn_reflns_limit_k_min -19
_diffrn_reflns_limit_l_max 9
_diffrn_reflns_limit_l_min -9
_diffrn_reflns_number 3841
_diffrn_reflns_theta_full 25.35
_diffrn_reflns_theta_max 25.35
_diffrn_reflns_theta_min 2.54
_diffrn_standards_decay_% 0
_exptl_absorpt_coefficient_mu 0.569
_exptl_absorpt_correction_type none
_exptl_crystal_density_diffrn 1.064
_exptl_crystal_F_000 288
_exptl_crystal_size_max 0.48
_exptl_crystal_size_mid 0.24
_exptl_crystal_size_min 0.02
_refine_diff_density_max 0.210
_refine_diff_density_min -0.286
_refine_diff_density_rms 0.054
_refine_ls_extinction_method none
_refine_ls_goodness_of_fit_ref 1.115
_refine_ls_hydrogen_treatment mixed
_refine_ls_matrix_type full
_refine_ls_number_parameters 97
_refine_ls_number_reflns 794
_refine_ls_number_restraints 5
_refine_ls_restrained_S_all 1.111
_refine_ls_R_factor_all 0.0989
_refine_ls_R_factor_gt 0.0697
_refine_ls_shift/su_max 0.019
_refine_ls_shift/su_mean 0.002
_refine_ls_structure_factor_coef Fsqd
_refine_ls_weighting_details 'calc w=1/[\s^2^(Fo^2^)+(0.0753P)^2^+2.0610P] where P=(Fo^2^+2Fc^2^)/3'
_refine_ls_weighting_scheme calc
_refine_ls_wR_factor_gt 0.1803
_refine_ls_wR_factor_ref 0.1910
_reflns_number_gt 584
_reflns_number_total 794
_reflns_threshold_expression >2sigma(I)
_cod_data_source_file ja063285si20060622_054036.cif
_cod_data_source_block f53yc2m
_cod_original_cell_volume 834.1(6)
_cod_database_code 4110816

loop_
_symmetry_equiv_pos_as_xyz
'x, y, z'
'-x, y, -z'
'x+1/2, y+1/2, z'
'-x+1/2, y+1/2, -z'
'-x, -y, -z'
'x, -y, z'
'-x+1/2, -y+1/2, -z'
'x+1/2, -y+1/2, z'

loop_
_atom_site_label
_atom_site_type_symbol
_atom_site_fract_x
_atom_site_fract_y
_atom_site_fract_z
_atom_site_U_iso_or_equiv
_atom_site_adp_type
_atom_site_occupancy
_atom_site_symmetry_multiplicity
_atom_site_calc_flag
_atom_site_refinement_flags
_atom_site_disorder_assembly
_atom_site_disorder_group
V1 V 0.4988(2) 1.0000 0.2350(2) 0.0363(6) Uani 0.50 2 d SP . .
B1 B 0.6270(8) 0.8967(4) 0.0612(10) 0.0668(16) Uani 1 1 d D . .
H11 H 0.721(6) 0.924(2) 0.001(7) 0.055(11) Uiso 1 1 d . . .
H12 H 0.705(7) 0.921(3) 0.222(8) 0.078(14) Uiso 1 1 d . . .
H14 H 0.336(9) 0.841(3) -0.001(11) 0.04(2) Uiso 0.50 1 d PD . .
H13 H 0.677(10) 0.837(3) 0.138(14) 0.10(4) Uiso 0.50 1 d PD . .
B2 B 0.504(3) 0.7979(8) 0.0525(17) 0.079(5) Uani 0.50 1 d PD . -1
H21 H 0.501(17) 0.773(6) 0.188(11) 0.094 Uiso 0.50 1 d PD A -1
H22 H 0.52(2) 0.759(5) -0.055(16) 0.094 Uiso 0.50 1 d PD B -1
C1 C 0.5000 0.9218(15) 0.5000 0.035(5) Uani 0.50 2 d SP . .
C2 C 0.3366(18) 0.9774(4) 0.4221(18) 0.025(4) Uani 0.50 1 d P . .
C3 C 0.3961(17) 1.0593(7) 0.4495(14) 0.034(3) Uani 0.50 1 d P . .
C4 C 0.5000 0.8314(7) 0.5000 0.063(3) Uani 0.50 2 d SP . .
H4A H 0.3706 0.8110 0.4707 0.094 Uiso 0.25 1 calc PR . .
H4B H 0.5938 0.8110 0.6313 0.094 Uiso 0.25 1 calc PR . .
H4C H 0.5357 0.8110 0.3981 0.094 Uiso 0.25 1 calc PR . .
C5 C 0.1235(9) 0.9472(6) 0.3192(11) 0.055(2) Uani 0.50 1 d P . .
H5A H 0.1199 0.8865 0.3309 0.082 Uiso 0.50 1 calc PR . .
H5B H 0.0641 0.9628 0.1780 0.082 Uiso 0.50 1 calc PR . .
H5C H 0.0518 0.9731 0.3838 0.082 Uiso 0.50 1 calc PR . .
C6 C 0.2649(14) 1.1358(6) 0.3885(13) 0.063(3) Uani 0.50 1 d P . .
H6A H 0.1520 1.1252 0.2604 0.095 Uiso 0.50 1 calc PR . .
H6B H 0.3365 1.1838 0.3756 0.095 Uiso 0.50 1 calc PR . .
H6C H 0.2220 1.1475 0.4904 0.095 Uiso 0.50 1 calc PR . .

loop_
_atom_site_aniso_label
_atom_site_aniso_U_11
_atom_site_aniso_U_22
_atom_site_aniso_U_33
_atom_site_aniso_U_23
_atom_site_aniso_U_13
_atom_site_aniso_U_12
V1 0.0208(8) 0.0583(12) 0.0280(10) 0.000 0.0094(7) 0.000
B1 0.038(3) 0.077(4) 0.075(4) 0.006(3) 0.016(3) 0.008(3)
B2 0.072(8) 0.072(8) 0.060(12) -0.019(6) 0.002(13) -0.001(9)
C1 0.037(14) 0.040(11) 0.035(10) 0.000 0.023(11) 0.000
C2 0.022(4) 0.018(14) 0.033(4) -0.002(4) 0.011(3) 0.001(4)
C3 0.056(16) 0.015(10) 0.035(8) 0.007(6) 0.024(10) 0.009(7)
C4 0.075(9) 0.040(7) 0.077(9) 0.000 0.037(8) 0.000
C5 0.015(3) 0.099(7) 0.038(4) -0.006(4) 0.002(3) -0.002(4)
C6 0.074(6) 0.061(6) 0.046(5) 0.003(4) 0.019(5) 0.029(5)

loop_
_atom_type_symbol
_atom_type_description
_atom_type_scat_dispersion_real
_atom_type_scat_dispersion_imag
_atom_type_scat_source
C C 0.0033 0.0016 'International Tables Vol C Tables 4.2.6.8 and 6.1.1.4'
H H 0.0000 0.0000 'International Tables Vol C Tables 4.2.6.8 and 6.1.1.4'
B B 0.0013 0.0007 'International Tables Vol C Tables 4.2.6.8 and 6.1.1.4'
V V 0.3005 0.5294 'International Tables Vol C Tables 4.2.6.8 and 6.1.1.4'

loop_
_geom_angle_atom_site_label_1
_geom_angle_atom_site_label_2
_geom_angle_atom_site_label_3
_geom_angle
_geom_angle_site_symmetry_1
_geom_angle_site_symmetry_3
C2 V1 C2 18.2(3) 6_575 .
C2 V1 C3 34.9(4) 6_575 6_575
C2 V1 C3 18.0(2) . 6_575
C2 V1 C3 18.0(2) 6_575 .
C2 V1 C3 34.9(4) . .
C3 V1 C3 48.9(5) 6_575 .
C2 V1 C2 58.4(5) 6_575 5_676
C2 V1 C2 61.7(5) . 5_676
C3 V1 C2 58.6(3) 6_575 5_676
C3 V1 C2 49.5(4) . 5_676
C2 V1 C2 61.7(5) 6_575 2_656
C2 V1 C2 58.4(5) . 2_656
C3 V1 C2 49.5(4) 6_575 2_656
C3 V1 C2 58.6(3) . 2_656
C2 V1 C2 17.9(3) 5_676 2_656
C2 V1 C3 49.5(4) 6_575 2_656
C2 V1 C3 58.6(3) . 2_656
C3 V1 C3 62.0(5) 6_575 2_656
C3 V1 C3 36.1(6) . 2_656
C2 V1 C3 17.7(2) 5_676 2_656
C2 V1 C3 34.4(4) 2_656 2_656
C2 V1 C3 58.6(3) 6_575 5_676
C2 V1 C3 49.5(4) . 5_676
C3 V1 C3 36.1(6) 6_575 5_676
C3 V1 C3 62.0(5) . 5_676
C2 V1 C3 34.4(4) 5_676 5_676
C2 V1 C3 17.7(2) 2_656 5_676
C3 V1 C3 48.2(5) 2_656 5_676
C2 V1 C1 36.1(3) 6_575 5_676
C2 V1 C1 50.2(4) . 5_676
C3 V1 C1 59.9(5) 6_575 5_676
C3 V1 C1 19.3(3) . 5_676
C2 V1 C1 35.8(3) 5_676 5_676
C2 V1 C1 49.9(4) 2_656 5_676
C3 V1 C1 19.2(3) 2_656 5_676
C3 V1 C1 59.4(5) 5_676 5_676
C2 V1 C1 50.2(4) 6_575 .
C2 V1 C1 36.1(3) . .
C3 V1 C1 19.3(3) 6_575 .
C3 V1 C1 59.9(5) . .
C2 V1 C1 49.9(4) 5_676 .
C2 V1 C1 35.8(3) 2_656 .
C3 V1 C1 59.4(5) 2_656 .
C3 V1 C1 19.2(3) 5_676 .
C1 V1 C1 64.6(10) 5_676 .
C2 V1 B1 148.8(2) 6_575 .
C2 V1 B1 130.6(2) . .
C3 V1 B1 115.0(3) 6_575 .
C3 V1 B1 163.2(3) . .
C2 V1 B1 121.2(3) 5_676 .
C2 V1 B1 108.5(3) 2_656 .
C3 V1 B1 137.9(3) 2_656 .
C3 V1 B1 102.4(3) 5_676 .
C1 V1 B1 156.9(3) 5_676 .
C1 V1 B1 103.3(5) . .
C2 V1 B1 130.6(2) 6_575 6_575
C2 V1 B1 148.8(2) . 6_575
C3 V1 B1 163.2(3) 6_575 6_575
C3 V1 B1 115.0(3) . 6_575
C2 V1 B1 108.5(3) 5_676 6_575
C2 V1 B1 121.2(3) 2_656 6_575
C3 V1 B1 102.4(3) 2_656 6_575
C3 V1 B1 137.9(3) 5_676 6_575
C1 V1 B1 103.3(5) 5_676 6_575
C1 V1 B1 156.9(3) . 6_575
B1 V1 B1 80.4(3) . 6_575
C2 V1 H12 140.3(14) 6_575 .
C2 V1 H12 125.1(14) . .
C3 V1 H12 107.2(14) 6_575 .
C3 V1 H12 143.4(14) . .
C2 V1 H12 95.7(14) 5_676 .
C2 V1 H12 84.8(14) 2_656 .
C3 V1 H12 112.0(14) 2_656 .
C3 V1 H12 82.8(14) 5_676 .
C1 V1 H12 131.2(14) 5_676 .
C1 V1 H12 90.2(14) . .
B1 V1 H12 25.8(14) . .
B1 V1 H12 83.8(13) 6_575 .
B1 B1 B2 62.7(7) 2_655 .
B1 B1 B2 60.8(7) 2_655 2_655
B2 B1 B2 23.7(9) . 2_655
B1 B1 V1 70.6(3) 2_655 .
B2 B1 V1 105.3(7) . .
B2 B1 V1 121.7(8) 2_655 .
B1 B1 V1 69.6(3) 2_655 5_675
B2 B1 V1 122.4(5) . 5_675
B2 B1 V1 103.6(4) 2_655 5_675
V1 B1 V1 86.6(2) . 5_675
B1 B1 H11 125(2) 2_655 .
B2 B1 H11 139(2) . .
B2 B1 H11 118(2) 2_655 .
V1 B1 H11 115(2) . .
V1 B1 H11 57(2) 5_675 .
B1 B1 H12 119(3) 2_655 .
B2 B1 H12 110(3) . .
B2 B1 H12 133(3) 2_655 .
V1 B1 H12 52(2) . .
V1 B1 H12 120(2) 5_675 .
H11 B1 H12 99(3) . .
B1 B1 H13 109(4) 2_655 .
B2 B1 H13 47(4) . .
B2 B1 H13 59(4) 2_655 .
V1 B1 H13 115(7) . .
V1 B1 H13 157(6) 5_675 .
H11 B1 H13 115(6) . .
H12 B1 H13 81(6) . .
B1 B2 B1 56.6(5) . 2_655
B1 B2 H14 88.9(18) . .
B1 B2 H14 35.4(10) 2_655 .
B1 B2 H13 36.2(11) . .
B1 B2 H13 92.2(16) 2_655 .
H14 B2 H13 121(3) . .
B1 B2 H21 120(6) . .
B1 B2 H21 120(6) 2_655 .
H14 B2 H21 92(6) . .
H13 B2 H21 99(7) . .
B1 B2 H22 108(6) . .
B1 B2 H22 112(6) 2_655 .
H14 B2 H22 119(9) . .
H13 B2 H22 102(10) . .
H21 B2 H22 123(8) . .
C3 C1 C3 134(4) 6_575 5_676
C3 C1 C2 119(3) 6_575 2_656
C3 C1 C2 15.4(14) 5_676 2_656
C3 C1 C2 15.4(14) 6_575 .
C3 C1 C2 119(3) 5_676 .
C2 C1 C2 103(2) 2_656 .
C3 C1 C4 112.9(19) 6_575 .
C3 C1 C4 112.9(19) 5_676 .
C2 C1 C4 128.3(10) 2_656 .
C2 C1 C4 128.3(10) . .
C3 C1 C6 52.6(14) 6_575 6_575
C3 C1 C6 173(3) 5_676 6_575
C2 C1 C6 171.3(17) 2_656 6_575
C2 C1 C6 68.0(6) . 6_575
C4 C1 C6 60.3(7) . 6_575
C3 C1 C6 173(3) 6_575 5_676
C3 C1 C6 52.6(14) 5_676 5_676
C2 C1 C6 68.0(6) 2_656 5_676
C2 C1 C6 171.3(17) . 5_676
C4 C1 C6 60.3(7) . 5_676
C6 C1 C6 120.7(15) 6_575 5_676
C3 C1 C2 102(2) 6_575 5_676
C3 C1 C2 32.2(16) 5_676 5_676
C2 C1 C2 16.8(5) 2_656 5_676
C2 C1 C2 86.6(16) . 5_676
C4 C1 C2 145.1(6) . 5_676
C6 C1 C2 154.6(13) 6_575 5_676
C6 C1 C2 84.8(4) 5_676 5_676
C3 C1 C2 32.2(16) 6_575 6_575
C3 C1 C2 102(2) 5_676 6_575
C2 C1 C2 86.6(16) 2_656 6_575
C2 C1 C2 16.8(5) . 6_575
C4 C1 C2 145.1(6) . 6_575
C6 C1 C2 84.8(4) 6_575 6_575
C6 C1 C2 154.6(13) 5_676 6_575
C2 C1 C2 69.8(12) 5_676 6_575
C3 C1 V1 79.2(13) 6_575 5_676
C3 C1 V1 76.8(13) 5_676 5_676
C2 C1 V1 70.0(8) 2_656 5_676
C2 C1 V1 71.3(8) . 5_676
C4 C1 V1 122.3(5) . 5_676
C6 C1 V1 105.9(3) 6_575 5_676
C6 C1 V1 104.7(3) 5_676 5_676
C2 C1 V1 63.5(7) 5_676 5_676
C2 C1 V1 64.5(7) 6_575 5_676
C3 C1 V1 76.8(13) 6_575 .
C3 C1 V1 79.2(13) 5_676 .
C2 C1 V1 71.3(8) 2_656 .
C2 C1 V1 70.0(8) . .
C4 C1 V1 122.3(5) . .
C6 C1 V1 104.7(3) 6_575 .
C6 C1 V1 105.9(3) 5_676 .
C2 C1 V1 64.5(7) 5_676 .
C2 C1 V1 63.5(7) 6_575 .
V1 C1 V1 115.4(10) 5_676 .
C3 C2 C2 145.1(17) 6_575 6_575
C3 C2 C3 128(3) 6_575 .
C2 C2 C3 17.4(8) 6_575 .
C3 C2 C1 16.8(15) 6_575 .
C2 C2 C1 128.3(10) 6_575 .
C3 C2 C1 111.0(16) . .
C3 C2 C5 106.6(18) 6_575 .
C2 C2 C5 108.3(5) 6_575 .
C3 C2 C5 125.6(10) . .
C1 C2 C5 123.4(11) . .
C3 C2 C6 50.1(15) 6_575 6_575
C2 C2 C6 164.8(5) 6_575 6_575
C3 C2 C6 177.9(12) . 6_575
C1 C2 C6 66.9(9) . 6_575
C5 C2 C6 56.5(6) . 6_575
C3 C2 C5 164(2) 6_575 6_575
C2 C2 C5 50.6(4) 6_575 6_575
C3 C2 C5 67.9(6) . 6_575
C1 C2 C5 178.9(13) . 6_575
C5 C2 C5 57.7(7) . 6_575
C6 C2 C5 114.2(8) 6_575 6_575
C3 C2 C3 37.4(15) 6_575 5_676
C2 C2 C3 107.7(4) 6_575 5_676
C3 C2 C3 90.3(11) . 5_676
C1 C2 C3 20.6(9) . 5_676
C5 C2 C3 144.0(6) . 5_676
C6 C2 C3 87.5(4) 6_575 5_676
C5 C2 C3 158.3(8) 6_575 5_676
C3 C2 C1 110(2) 6_575 5_676
C2 C2 C1 34.9(6) 6_575 5_676
C3 C2 C1 17.5(7) . 5_676
C1 C2 C1 93.4(16) . 5_676
C5 C2 C1 143.2(8) . 5_676
C6 C2 C1 160.3(10) 6_575 5_676
C5 C2 C1 85.5(5) 6_575 5_676
C3 C2 C1 72.8(9) 5_676 5_676
C3 C2 V1 81.2(15) 6_575 .
C2 C2 V1 80.91(17) 6_575 .
C3 C2 V1 72.7(7) . .
C1 C2 V1 74.0(7) . .
C5 C2 V1 119.8(7) . .
C6 C2 V1 106.2(5) 6_575 .
C5 C2 V1 105.3(5) 6_575 .
C3 C2 V1 66.2(5) 5_676 .
C1 C2 V1 66.3(4) 5_676 .
C3 C2 V1 81.4(14) 6_575 5_676
C2 C2 V1 81.04(17) 6_575 5_676
C3 C2 V1 73.0(7) . 5_676
C1 C2 V1 72.9(7) . 5_676
C5 C2 V1 121.9(7) . 5_676
C6 C2 V1 106.2(5) 6_575 5_676
C5 C2 V1 106.9(5) 6_575 5_676
C3 C2 V1 64.5(5) 5_676 5_676
C1 C2 V1 65.6(4) 5_676 5_676
V1 C2 V1 118.3(5) . 5_676
C2 C3 C1 148(3) 6_575 5_676
C2 C3 C2 17.5(10) 6_575 .
C1 C3 C2 130(2) 5_676 .
C2 C3 C3 124.9(17) 6_575 2_656
C1 C3 C3 22.9(19) 5_676 2_656
C2 C3 C3 107.4(8) . 2_656
C2 C3 C6 108.7(19) 6_575 .
C1 C3 C6 104(2) 5_676 .
C2 C3 C6 126.2(11) . .
C3 C3 C6 126.4(6) 2_656 .
C2 C3 C5 52.0(16) 6_575 6_575
C1 C3 C5 160(2) 5_676 6_575
C2 C3 C5 69.5(7) . 6_575
C3 C3 C5 176.8(5) 2_656 6_575
C6 C3 C5 56.7(6) . 6_575
C2 C3 C4 167(2) 6_575 5_676
C1 C3 C4 44.9(18) 5_676 5_676
C2 C3 C4 175.1(12) . 5_676
C3 C3 C4 67.8(4) 2_656 5_676
C6 C3 C4 58.7(6) . 5_676
C5 C3 C4 115.4(7) 6_575 5_676
C2 C3 C3 34.9(17) 6_575 6_575
C1 C3 C3 112.9(19) 5_676 6_575
C2 C3 C3 17.4(8) . 6_575
C3 C3 C3 90.000(3) 2_656 6_575
C6 C3 C3 143.6(6) . 6_575
C5 C3 C3 86.8(5) 6_575 6_575
C4 C3 C3 157.8(4) 5_676 6_575
C2 C3 C2 107(2) 6_575 5_676
C1 C3 C2 40.6(19) 5_676 5_676
C2 C3 C2 89.7(11) . 5_676
C3 C3 C2 17.7(4) 2_656 5_676
C6 C3 C2 144.1(8) . 5_676
C5 C3 C2 159.1(8) 6_575 5_676
C4 C3 C2 85.5(4) 5_676 5_676
C3 C3 C2 72.3(4) 6_575 5_676
C2 C3 V1 80.8(15) 6_575 .
C1 C3 V1 84.0(12) 5_676 .
C2 C3 V1 72.4(8) . .
C3 C3 V1 73.2(7) 2_656 .
C6 C3 V1 121.1(6) . .
C5 C3 V1 105.9(5) 6_575 .
C4 C3 V1 105.9(5) 5_676 .
C3 C3 V1 65.5(3) 6_575 .
C2 C3 V1 66.0(5) 5_676 .
C2 C3 V1 80.8(13) 6_575 5_676
C1 C3 V1 81.6(12) 5_676 5_676
C2 C3 V1 72.7(7) . 5_676
C3 C3 V1 70.7(7) 2_656 5_676
C6 C3 V1 120.9(6) . 5_676
C5 C3 V1 107.5(5) 6_575 5_676
C4 C3 V1 104.6(4) 5_676 5_676
C3 C3 V1 65.9(3) 6_575 5_676
C2 C3 V1 64.3(5) 5_676 5_676
V1 C3 V1 118.0(5) . 5_676
C1 C4 H4A 109.5 . .
C1 C4 H4B 109.5 . .
H4A C4 H4B 109.5 . .
C1 C4 H4C 109.5 . .
H4A C4 H4C 109.5 . .
H4B C4 H4C 109.5 . .
C2 C5 H5A 109.5 . .
C2 C5 H5B 109.5 . .
H5A C5 H5B 109.5 . .
C2 C5 H5C 109.5 . .
H5A C5 H5C 109.5 . .
H5B C5 H5C 109.5 . .
C3 C6 H6A 109.5 . .
C3 C6 H6B 109.5 . .
H6A C6 H6B 109.5 . .
C3 C6 H6C 109.5 . .
H6A C6 H6C 109.5 . .
H6B C6 H6C 109.5 . .

loop_
_geom_bond_atom_site_label_1
_geom_bond_atom_site_label_2
_geom_bond_distance
_geom_bond_site_symmetry_2
V1 C2 2.298(12) 6_575
V1 C2 2.298(12) .
V1 C3 2.301(11) 6_575
V1 C3 2.301(11) .
V1 C2 2.330(12) 5_676
V1 C2 2.330(12) 2_656
V1 C3 2.334(10) 2_656
V1 C3 2.334(10) 5_676
V1 C1 2.351(13) 5_676
V1 C1 2.351(13) .
V1 B1 2.572(7) .
V1 B1 2.572(7) 6_575
V1 H12 2.08(5) .
B1 B1 1.755(11) 2_655
B1 B2 1.835(18) .
B1 B2 1.869(16) 2_655
B1 V1 2.588(7) 5_675
B1 H11 1.11(4) .
B1 H12 1.14(5) .
B1 H13 1.09(2) .
B2 B1 1.869(16) 2_655
B2 H14 1.36(6) .
B2 H13 1.35(7) .
B2 H21 1.10(5) .
B2 H22 1.07(5) .
C1 C3 0.780(15) 6_575
C1 C3 0.780(15) 5_676
C1 C2 1.440(14) 2_656
C1 C2 1.440(14) .
C1 C4 1.45(3) .
C1 C6 1.870(15) 6_575
C1 C6 1.870(15) 5_676
C1 C2 1.974(18) 5_676
C1 C2 1.974(18) 6_575
C1 V1 2.351(13) 5_676
C2 C3 0.719(10) 6_575
C2 C2 0.726(14) 6_575
C2 C3 1.378(14) .
C2 C5 1.551(15) .
C2 C6 1.885(12) 6_575
C2 C5 1.908(12) 6_575
C2 C3 1.940(14) 5_676
C2 C1 1.974(18) 5_676
C2 V1 2.330(12) 5_676
C3 C2 0.719(10) 6_575
C3 C1 0.780(15) 5_676
C3 C3 1.44(2) 2_656
C3 C6 1.527(15) .
C3 C5 1.887(13) 6_575
C3 C4 1.898(15) 5_676
C3 C3 1.91(2) 6_575
C3 C2 1.940(14) 5_676
C3 V1 2.334(10) 5_676
C4 H4A 0.9800 .
C4 H4B 0.9800 .
C4 H4C 0.9800 .
C5 H5A 0.9800 .
C5 H5B 0.9800 .
C5 H5C 0.9800 .
C6 H6A 0.9800 .
C6 H6B 0.9800 .
C6 H6C 0.9800 .
